data_4346895
loop_
_publ_author_name
'Wang, Yu-Ling'
'Chen, Lin'
'Liu, Cai-Ming'
'Zhang, Yi-Quan'
'Yin, Shun-Gao'
'Liu, Qing-Yan'

_publ_section_title
;
 Field-Induced Slow Magnetic Relaxation and Gas Adsorption Properties of a
 Bifunctional Cobalt(II) Compound.
;
_journal_issue 23
_journal_name_full 'Inorganic chemistry'
_journal_page_first 11362
_journal_page_last 11368
_journal_paper_doi 10.1021/acs.inorgchem.5b02324
_journal_volume 54
_journal_year 2015
_chemical_formula_sum 'C34 H32 Co N6 O6'
_chemical_formula_weight 679.59
_space_group_IT_number 15
_space_group_name_Hall '-C 2yc'
_space_group_name_H-M_alt 'C 1 2/c 1'
_symmetry_cell_setting monoclinic
_symmetry_space_group_name_Hall '-C 2yc'
_symmetry_space_group_name_H-M 'C 1 2/c 1'
_atom_sites_solution_hydrogens geom
_atom_sites_solution_primary direct
_atom_sites_solution_secondary difmap
_audit_creation_method SHELXL-97
_cell_angle_alpha 90.00
_cell_angle_beta 124.964(3)
_cell_angle_gamma 90.00
_cell_formula_units_Z 4
_cell_length_a 17.815(5)
_cell_length_b 15.672(4)
_cell_length_c 14.185(6)
_cell_measurement_temperature 100(2)
_cell_volume 3245.6(18)
_computing_cell_refinement 'SAINT (Bruker, 2008)'
_computing_data_collection 'APEX2 (Bruker, 2008)'
_computing_data_reduction 'SAINT (Bruker, 2008)'
_computing_molecular_graphics 'Bruker SHELXTL'
_computing_publication_material 'Bruker SHELXTL'
_computing_structure_refinement 'SHELXL-97 (Sheldrick, 1997)'
_computing_structure_solution 'SHELXS-97 (Sheldrick, 1990)'
_diffrn_ambient_temperature 100(2)
_diffrn_measured_fraction_theta_full 0.985
_diffrn_measured_fraction_theta_max 0.985
_diffrn_measurement_device_type 'CCD area detector'
_diffrn_measurement_method 'phi and omega scans'
_diffrn_radiation_monochromator graphite
_diffrn_radiation_source 'fine-focus sealed tube'
_diffrn_radiation_type MoK\a
_diffrn_radiation_wavelength 0.71073
_diffrn_reflns_av_R_equivalents 0.0553
_diffrn_reflns_av_sigmaI/netI 0.0743
_diffrn_reflns_limit_h_max 22
_diffrn_reflns_limit_h_min -23
_diffrn_reflns_limit_k_max 15
_diffrn_reflns_limit_k_min -20
_diffrn_reflns_limit_l_max 14
_diffrn_reflns_limit_l_min -18
_diffrn_reflns_number 9607
_diffrn_reflns_theta_full 27.62
_diffrn_reflns_theta_max 27.62
_diffrn_reflns_theta_min 1.98
_exptl_absorpt_coefficient_mu 0.583
_exptl_absorpt_correction_T_max 0.9440
_exptl_absorpt_correction_T_min 0.8679
_exptl_absorpt_correction_type multi-scan
_exptl_absorpt_process_details '(SADABS; Bruker 2008)'
_exptl_crystal_colour purple
_exptl_crystal_density_diffrn 1.391
_exptl_crystal_density_method 'not measured'
_exptl_crystal_description prism
_exptl_crystal_F_000 1412
_exptl_crystal_size_max 0.25
_exptl_crystal_size_mid 0.20
_exptl_crystal_size_min 0.10
_refine_diff_density_max 1.216
_refine_diff_density_min -0.559
_refine_diff_density_rms 0.121
_refine_ls_extinction_method none
_refine_ls_goodness_of_fit_ref 1.009
_refine_ls_hydrogen_treatment mixed
_refine_ls_matrix_type full
_refine_ls_number_parameters 168
_refine_ls_number_reflns 3729
_refine_ls_number_restraints 0
_refine_ls_restrained_S_all 1.009
_refine_ls_R_factor_all 0.1026
_refine_ls_R_factor_gt 0.0708
_refine_ls_shift/su_max 0.000
_refine_ls_shift/su_mean 0.000
_refine_ls_structure_factor_coef Fsqd
_refine_ls_weighting_details 'calc w=1/[\s^2^(Fo^2^)+(0.1250P)^2^+0.4561P] where P=(Fo^2^+2Fc^2^)/3'
_refine_ls_weighting_scheme calc
_refine_ls_wR_factor_gt 0.1878
_refine_ls_wR_factor_ref 0.2026
_reflns_number_gt 2535
_reflns_number_total 3729
_reflns_threshold_expression >2sigma(I)
_cod_data_source_file ic5b02324_si_002.cif
_cod_data_source_block Cobmzbc1
_cod_depositor_comments
;
The following automatic conversions were performed:

data item '_exptl_absorpt_correction_type' value 'Multi-scan' was
changed to 'multi-scan' in accordance with the
/home/saulius/struct/COD-crude-data/automatic-downloads/DataCite-retrospective/ACS/depositions/lib/dictionaries/cif_core.dic
dictionary named 'cif_core.dic' version 2.4.2 last updated on
2011-04-26.

data item '_symmetry_cell_setting' value 'Monoclinic' was changed to
'monoclinic' in accordance with the
/home/saulius/struct/COD-crude-data/automatic-downloads/DataCite-retrospective/ACS/depositions/lib/dictionaries/cif_core.dic
dictionary named 'cif_core.dic' version 2.4.2 last updated on
2011-04-26.

Automatic conversion script
Id: cif_fix_values 6909 2019-04-08 15:41:33Z antanas 
;
_cod_original_cell_volume 3245.8(18)
_cod_original_sg_symbol_H-M 'C 2/c'
_cod_database_code 4346895

loop_
_symmetry_equiv_pos_as_xyz
'x, y, z'
'-x, y, -z+1/2'
'x+1/2, y+1/2, z'
'-x+1/2, y+1/2, -z+1/2'
'-x, -y, -z'
'x, -y, z-1/2'
'-x+1/2, -y+1/2, -z'
'x+1/2, -y+1/2, z-1/2'

loop_
_atom_site_label
_atom_site_type_symbol
_atom_site_fract_x
_atom_site_fract_y
_atom_site_fract_z
_atom_site_U_iso_or_equiv
_atom_site_adp_type
_atom_site_occupancy
_atom_site_symmetry_multiplicity
_atom_site_calc_flag
_atom_site_refinement_flags
Co1 Co 0.5000 0.36056(4) 0.2500 0.0348(3) Uani 1 2 d S
O1 O 0.45304(15) 0.25994(16) 0.3112(2) 0.0459(6) Uani 1 1 d .
O2 O 0.35804(15) 0.33716(16) 0.1575(2) 0.0389(6) Uani 1 1 d .
N2 N 0.00480(17) -0.04162(18) 0.1508(2) 0.0332(6) Uani 1 1 d .
C11 C -0.2004(2) 0.0985(3) -0.0002(4) 0.0489(10) Uani 1 1 d .
H11A H -0.2637 0.1009 -0.0304 0.059 Uiso 1 1 calc R
C10 C -0.1530(2) 0.0240(2) 0.0494(3) 0.0383(8) Uani 1 1 d .
H10A H -0.1822 -0.0250 0.0537 0.046 Uiso 1 1 calc R
C13 C -0.0656(2) 0.1702(3) 0.0340(4) 0.0471(10) Uani 1 1 d .
H13A H -0.0366 0.2186 0.0279 0.057 Uiso 1 1 calc R
C14 C -0.0182(2) 0.0949(2) 0.0846(3) 0.0327(7) Uani 1 1 d .
C2 C 0.3061(2) 0.1643(3) 0.2841(3) 0.0469(9) Uani 1 1 d .
H2B H 0.3649 0.1572 0.3540 0.056 Uiso 1 1 calc R
C5 C 0.1351(2) 0.1817(2) 0.0770(3) 0.0357(8) Uani 1 1 d .
H5A H 0.0769 0.1870 0.0058 0.043 Uiso 1 1 calc R
C4 C 0.1482(2) 0.1238(2) 0.1589(3) 0.0333(7) Uani 1 1 d .
C6 C 0.2080(2) 0.2322(2) 0.1000(3) 0.0350(7) Uani 1 1 d .
H6A H 0.1993 0.2730 0.0450 0.042 Uiso 1 1 calc R
C9 C -0.0600(2) 0.0237(2) 0.0932(3) 0.0322(7) Uani 1 1 d .
C8 C 0.0819(2) -0.0088(2) 0.1748(3) 0.0348(8) Uani 1 1 d .
H8A H 0.1382 -0.0391 0.2151 0.042 Uiso 1 1 calc R
C7 C 0.3734(2) 0.2766(2) 0.2266(3) 0.0380(8) Uani 1 1 d .
C1 C 0.2938(2) 0.2231(2) 0.2033(3) 0.0366(8) Uani 1 1 d .
C3 C 0.2330(2) 0.1156(3) 0.2635(3) 0.0421(9) Uani 1 1 d .
H3A H 0.2409 0.0771 0.3202 0.051 Uiso 1 1 calc R
N1 N 0.07363(16) 0.07181(18) 0.1370(2) 0.0324(6) Uani 1 1 d .
C12 C -0.1577(3) 0.1712(3) -0.0074(4) 0.0568(11) Uani 1 1 d .
H12A H -0.1924 0.2219 -0.0411 0.068 Uiso 1 1 calc R

loop_
_atom_site_aniso_label
_atom_site_aniso_U_11
_atom_site_aniso_U_22
_atom_site_aniso_U_33
_atom_site_aniso_U_23
_atom_site_aniso_U_13
_atom_site_aniso_U_12
Co1 0.0183(3) 0.0430(4) 0.0334(4) 0.000 0.0091(3) 0.000
O1 0.0247(11) 0.0505(15) 0.0392(14) -0.0008(11) 0.0046(10) -0.0112(10)
O2 0.0229(11) 0.0488(14) 0.0345(13) -0.0034(11) 0.0104(10) -0.0074(10)
N2 0.0233(12) 0.0445(16) 0.0330(14) -0.0051(12) 0.0168(12) -0.0007(11)
C11 0.0288(17) 0.061(3) 0.060(2) 0.010(2) 0.0274(18) 0.0055(17)
C10 0.0239(15) 0.050(2) 0.0400(19) 0.0011(16) 0.0178(15) -0.0017(14)
C13 0.0373(19) 0.046(2) 0.070(3) -0.0003(19) 0.038(2) 0.0004(16)
C14 0.0238(14) 0.045(2) 0.0326(17) -0.0079(14) 0.0181(13) -0.0012(13)
C2 0.0294(17) 0.067(2) 0.0275(17) -0.0063(17) 0.0065(14) -0.0163(16)
C5 0.0227(14) 0.049(2) 0.0307(17) -0.0084(15) 0.0128(13) -0.0068(14)
C4 0.0246(15) 0.0421(19) 0.0339(17) -0.0098(14) 0.0172(14) -0.0054(13)
C6 0.0255(15) 0.0460(19) 0.0335(17) -0.0064(15) 0.0168(14) -0.0035(14)
C9 0.0232(14) 0.0459(19) 0.0302(16) -0.0063(14) 0.0168(13) -0.0005(13)
C8 0.0207(14) 0.052(2) 0.0285(16) -0.0045(15) 0.0124(13) 0.0000(14)
C7 0.0280(16) 0.046(2) 0.0339(18) -0.0120(15) 0.0140(15) -0.0088(14)
C1 0.0276(16) 0.046(2) 0.0333(18) -0.0100(15) 0.0154(15) -0.0094(14)
C3 0.0345(18) 0.057(2) 0.0316(18) -0.0032(16) 0.0169(16) -0.0090(16)
N1 0.0233(12) 0.0444(16) 0.0315(14) -0.0056(12) 0.0169(12) -0.0044(11)
C12 0.040(2) 0.055(2) 0.081(3) 0.011(2) 0.039(2) 0.0136(18)

loop_
_atom_type_symbol
_atom_type_description
_atom_type_scat_dispersion_real
_atom_type_scat_dispersion_imag
_atom_type_scat_source
C C 0.0033 0.0016 'International Tables Vol C Tables 4.2.6.8 and 6.1.1.4'
H H 0.0000 0.0000 'International Tables Vol C Tables 4.2.6.8 and 6.1.1.4'
Co Co 0.3494 0.9721 'International Tables Vol C Tables 4.2.6.8 and 6.1.1.4'
N N 0.0061 0.0033 'International Tables Vol C Tables 4.2.6.8 and 6.1.1.4'
O O 0.0106 0.0060 'International Tables Vol C Tables 4.2.6.8 and 6.1.1.4'

loop_
_geom_angle_atom_site_label_1
_geom_angle_atom_site_label_2
_geom_angle_atom_site_label_3
_geom_angle
_geom_angle_site_symmetry_1
_geom_angle_site_symmetry_3
O2 Co1 O2 159.97(14) 2_655 .
O2 Co1 N2 101.75(10) 2_655 4
O2 Co1 N2 92.78(10) . 4
O2 Co1 N2 92.78(10) 2_655 3
O2 Co1 N2 101.75(10) . 3
N2 Co1 N2 87.09(15) 4 3
O2 Co1 O1 61.69(9) 2_655 2_655
O2 Co1 O1 102.89(9) . 2_655
N2 Co1 O1 163.34(9) 4 2_655
N2 Co1 O1 95.07(10) 3 2_655
O2 Co1 O1 102.89(9) 2_655 .
O2 Co1 O1 61.69(9) . .
N2 Co1 O1 95.07(11) 4 .
N2 Co1 O1 163.34(9) 3 .
O1 Co1 O1 87.58(14) 2_655 .
O2 Co1 C7 31.19(10) 2_655 2_655
O2 Co1 C7 132.03(12) . 2_655
N2 Co1 C7 132.86(11) 4 2_655
N2 Co1 C7 95.42(11) 3 2_655
O1 Co1 C7 30.52(10) 2_655 2_655
O1 Co1 C7 95.15(11) . 2_655
O2 Co1 C7 132.03(12) 2_655 .
O2 Co1 C7 31.19(10) . .
N2 Co1 C7 95.42(11) 4 .
N2 Co1 C7 132.86(11) 3 .
O1 Co1 C7 95.15(11) 2_655 .
O1 Co1 C7 30.52(10) . .
C7 Co1 C7 115.38(17) 2_655 .
C7 O1 Co1 87.1(2) . .
C7 O2 Co1 89.91(18) . .
C8 N2 C9 104.7(3) . .
C8 N2 Co1 123.1(2) . 3_445
C9 N2 Co1 125.7(2) . 3_445
C10 C11 C12 121.7(3) . .
C10 C11 H11A 119.1 . .
C12 C11 H11A 119.1 . .
C11 C10 C9 117.1(3) . .
C11 C10 H10A 121.5 . .
C9 C10 H10A 121.5 . .
C14 C13 C12 116.7(3) . .
C14 C13 H13A 121.6 . .
C12 C13 H13A 121.6 . .
C9 C14 C13 122.2(3) . .
C9 C14 N1 105.5(3) . .
C13 C14 N1 132.3(3) . .
C1 C2 C3 120.4(3) . .
C1 C2 H2B 119.8 . .
C3 C2 H2B 119.8 . .
C4 C5 C6 119.4(3) . .
C4 C5 H5A 120.3 . .
C6 C5 H5A 120.3 . .
C5 C4 C3 120.9(3) . .
C5 C4 N1 120.1(3) . .
C3 C4 N1 119.0(3) . .
C5 C6 C1 120.2(3) . .
C5 C6 H6A 119.9 . .
C1 C6 H6A 119.9 . .
C14 C9 C10 121.2(3) . .
C14 C9 N2 109.6(3) . .
C10 C9 N2 129.2(3) . .
N2 C8 N1 113.8(3) . .
N2 C8 H8A 123.1 . .
N1 C8 H8A 123.1 . .
O1 C7 O2 121.2(3) . .
O1 C7 C1 119.9(3) . .
O2 C7 C1 118.9(3) . .
O1 C7 Co1 62.34(18) . .
O2 C7 Co1 58.90(16) . .
C1 C7 Co1 175.7(2) . .
C2 C1 C6 119.8(3) . .
C2 C1 C7 120.2(3) . .
C6 C1 C7 120.0(3) . .
C2 C3 C4 119.3(3) . .
C2 C3 H3A 120.4 . .
C4 C3 H3A 120.4 . .
C8 N1 C14 106.4(3) . .
C8 N1 C4 124.8(3) . .
C14 N1 C4 128.5(3) . .
C13 C12 C11 121.1(4) . .
C13 C12 H12A 119.4 . .
C11 C12 H12A 119.4 . .

loop_
_geom_bond_atom_site_label_1
_geom_bond_atom_site_label_2
_geom_bond_distance
_geom_bond_site_symmetry_2
Co1 O2 2.109(2) 2_655
Co1 O2 2.109(2) .
Co1 N2 2.115(3) 4
Co1 N2 2.115(3) 3
Co1 O1 2.185(3) 2_655
Co1 O1 2.185(3) .
Co1 C7 2.463(3) 2_655
Co1 C7 2.463(3) .
O1 C7 1.253(4) .
O2 C7 1.276(4) .
N2 C8 1.316(4) .
N2 C9 1.402(4) .
N2 Co1 2.115(3) 3_445
C11 C10 1.375(5) .
C11 C12 1.406(6) .
C11 H11A 0.9500 .
C10 C9 1.398(4) .
C10 H10A 0.9500 .
C13 C14 1.387(5) .
C13 C12 1.391(5) .
C13 H13A 0.9500 .
C14 C9 1.386(5) .
C14 N1 1.402(4) .
C2 C1 1.387(5) .
C2 C3 1.387(5) .
C2 H2B 0.9500 .
C5 C4 1.385(5) .
C5 C6 1.390(4) .
C5 H5A 0.9500 .
C4 C3 1.389(5) .
C4 N1 1.433(4) .
C6 C1 1.391(4) .
C6 H6A 0.9500 .
C8 N1 1.347(5) .
C8 H8A 0.9500 .
C7 C1 1.513(4) .
C3 H3A 0.9500 .
C12 H12A 0.9500 .

loop_
_geom_torsion_atom_site_label_1
_geom_torsion_atom_site_label_2
_geom_torsion_atom_site_label_3
_geom_torsion_atom_site_label_4
_geom_torsion
_geom_torsion_site_symmetry_1
O2 Co1 O1 C7 -164.6(2) 2_655
O2 Co1 O1 C7 1.6(2) .
N2 Co1 O1 C7 92.1(2) 4
N2 Co1 O1 C7 -4.8(5) 3
O1 Co1 O1 C7 -104.4(2) 2_655
C7 Co1 O1 C7 -134.0(2) 2_655
O2 Co1 O2 C7 40.87(19) 2_655
N2 Co1 O2 C7 -95.9(2) 4
N2 Co1 O2 C7 176.5(2) 3
O1 Co1 O2 C7 78.5(2) 2_655
O1 Co1 O2 C7 -1.61(19) .
C7 Co1 O2 C7 68.0(3) 2_655
C12 C11 C10 C9 0.4(6) .
C12 C13 C14 C9 0.5(6) .
C12 C13 C14 N1 -178.2(4) .
C6 C5 C4 C3 0.1(5) .
C6 C5 C4 N1 179.5(3) .
C4 C5 C6 C1 1.4(5) .
C13 C14 C9 C10 0.9(5) .
N1 C14 C9 C10 179.9(3) .
C13 C14 C9 N2 -178.3(3) .
N1 C14 C9 N2 0.7(4) .
C11 C10 C9 C14 -1.3(5) .
C11 C10 C9 N2 177.7(3) .
C8 N2 C9 C14 0.0(3) .
Co1 N2 C9 C14 152.0(2) 3_445
C8 N2 C9 C10 -179.1(3) .
Co1 N2 C9 C10 -27.1(5) 3_445
C9 N2 C8 N1 -0.8(3) .
Co1 N2 C8 N1 -153.7(2) 3_445
Co1 O1 C7 O2 -2.8(3) .
Co1 O1 C7 C1 175.9(3) .
Co1 O2 C7 O1 2.9(3) .
Co1 O2 C7 C1 -175.8(3) .
O2 Co1 C7 O1 20.4(3) 2_655
O2 Co1 C7 O1 -177.2(3) .
N2 Co1 C7 O1 -90.8(2) 4
N2 Co1 C7 O1 178.14(18) 3
O1 Co1 C7 O1 76.3(2) 2_655
C7 Co1 C7 O1 52.47(18) 2_655
O2 Co1 C7 O2 -162.44(15) 2_655
N2 Co1 C7 O2 86.4(2) 4
N2 Co1 C7 O2 -4.7(3) 3
O1 Co1 C7 O2 -106.5(2) 2_655
O1 Co1 C7 O2 177.2(3) .
C7 Co1 C7 O2 -130.3(2) 2_655
O2 Co1 C7 C1 -103(4) 2_655
O2 Co1 C7 C1 60(4) .
N2 Co1 C7 C1 146(4) 4
N2 Co1 C7 C1 55(4) 3
O1 Co1 C7 C1 -47(4) 2_655
O1 Co1 C7 C1 -123(4) .
C7 Co1 C7 C1 -71(4) 2_655
C3 C2 C1 C6 -1.3(6) .
C3 C2 C1 C7 179.5(3) .
C5 C6 C1 C2 -0.8(5) .
C5 C6 C1 C7 178.4(3) .
O1 C7 C1 C2 9.7(5) .
O2 C7 C1 C2 -171.6(3) .
Co1 C7 C1 C2 131(4) .
O1 C7 C1 C6 -169.5(3) .
O2 C7 C1 C6 9.2(5) .
Co1 C7 C1 C6 -48(4) .
C1 C2 C3 C4 2.7(6) .
C5 C4 C3 C2 -2.1(6) .
N1 C4 C3 C2 178.4(3) .
N2 C8 N1 C14 1.2(4) .
N2 C8 N1 C4 175.4(3) .
C9 C14 N1 C8 -1.1(3) .
C13 C14 N1 C8 177.7(4) .
C9 C14 N1 C4 -175.0(3) .
C13 C14 N1 C4 3.8(6) .
C5 C4 N1 C8 146.2(3) .
C3 C4 N1 C8 -34.4(5) .
C5 C4 N1 C14 -41.0(5) .
C3 C4 N1 C14 138.5(3) .
C14 C13 C12 C11 -1.4(6) .
C10 C11 C12 C13 1.0(7) .

loop_
_platon_squeeze_void_nr
_platon_squeeze_void_average_x
_platon_squeeze_void_average_y
_platon_squeeze_void_average_z
_platon_squeeze_void_volume
_platon_squeeze_void_count_electrons
_platon_squeeze_void_content
1 0.500 0.000 0.075 600 124 'disordered DMF'
2 0.000 0.500 -0.028 600 124 'disordered DMF'
